data_7210496
loop_
_publ_author_name
'Wu, Jing-Yun'
'Huang, Sheng-Ming'

_publ_section_title
;
 Homochiral transition-metal camphorate coordination architectures
 containing "piperazine--pyridine" ligands
;
_journal_issue 6
_journal_name_full CrystEngComm
_journal_page_first 2062
_journal_page_last 2070
_journal_paper_doi 10.1039/c0ce00552e
_journal_volume 13
_journal_year 2011
_chemical_formula_sum 'C34 H46 N4 O8 Zn'
_chemical_formula_weight 704.12
_chemical_name_systematic
;
?
;
_space_group_IT_number 4
_symmetry_cell_setting monoclinic
_symmetry_space_group_name_Hall 'P 2yb'
_symmetry_space_group_name_H-M 'P 1 21 1'
_atom_sites_solution_hydrogens geom
_atom_sites_solution_primary direct
_atom_sites_solution_secondary difmap
_audit_creation_method SHELXL-97
_cell_angle_alpha 90.00
_cell_angle_beta 91.790(4)
_cell_angle_gamma 90.00
_cell_formula_units_Z 4
_cell_length_a 7.1460(4)
_cell_length_b 20.3903(11)
_cell_length_c 22.8153(12)
_cell_measurement_reflns_used 5168
_cell_measurement_temperature 296(2)
_cell_measurement_theta_max 21.22
_cell_measurement_theta_min 2.68
_cell_volume 3322.8(3)
_computing_cell_refinement 'Bruker SAINT'
_computing_data_collection 'Bruker SMART'
_computing_data_reduction 'Bruker SAINT'
_computing_structure_refinement 'SHELXL-97 (Sheldrick, 1997)'
_computing_structure_solution 'SHELXS-97 (Sheldrick, 1990)'
_diffrn_ambient_temperature 296(2)
_diffrn_measured_fraction_theta_full 0.986
_diffrn_measured_fraction_theta_max 0.986
_diffrn_measurement_device_type 'CCD area detector'
_diffrn_measurement_method 'phi and omega scans'
_diffrn_radiation_monochromator graphite
_diffrn_radiation_source 'fine-focus sealed tube'
_diffrn_radiation_type MoK\a
_diffrn_radiation_wavelength 0.71073
_diffrn_reflns_av_R_equivalents 0.0375
_diffrn_reflns_av_sigmaI/netI 0.0752
_diffrn_reflns_limit_h_max 8
_diffrn_reflns_limit_h_min -8
_diffrn_reflns_limit_k_max 24
_diffrn_reflns_limit_k_min -24
_diffrn_reflns_limit_l_max 19
_diffrn_reflns_limit_l_min -27
_diffrn_reflns_number 22012
_diffrn_reflns_theta_full 25.12
_diffrn_reflns_theta_max 25.12
_diffrn_reflns_theta_min 0.89
_exptl_absorpt_coefficient_mu 0.797
_exptl_absorpt_correction_T_max 0.7452
_exptl_absorpt_correction_T_min 0.6613
_exptl_absorpt_correction_type multi-scan
_exptl_absorpt_process_details 'Bruker SADABS, 1996'
_exptl_crystal_colour colorless
_exptl_crystal_density_diffrn 1.408
_exptl_crystal_density_method 'not measured'
_exptl_crystal_description prism
_exptl_crystal_F_000 1488
_exptl_crystal_size_max 0.12
_exptl_crystal_size_mid 0.10
_exptl_crystal_size_min 0.08
_refine_diff_density_max 0.589
_refine_diff_density_min -0.825
_refine_diff_density_rms 0.114
_refine_ls_abs_structure_details 'Flack H D (1983), Acta Cryst. A39, 876-881'
_refine_ls_abs_structure_Flack 0.010(17)
_refine_ls_extinction_method none
_refine_ls_goodness_of_fit_ref 1.028
_refine_ls_hydrogen_treatment constr
_refine_ls_matrix_type full
_refine_ls_number_parameters 894
_refine_ls_number_reflns 11406
_refine_ls_number_restraints 15
_refine_ls_restrained_S_all 1.028
_refine_ls_R_factor_all 0.1072
_refine_ls_R_factor_gt 0.0636
_refine_ls_shift/su_max 0.001
_refine_ls_shift/su_mean 0.000
_refine_ls_structure_factor_coef Fsqd
_refine_ls_weighting_details 'calc w=1/[\s^2^(Fo^2^)+(0.0994P)^2^+1.2458P] where P=(Fo^2^+2Fc^2^)/3'
_refine_ls_weighting_scheme calc
_refine_ls_wR_factor_gt 0.1593
_refine_ls_wR_factor_ref 0.1924
_reflns_number_gt 7317
_reflns_number_total 11406
_reflns_threshold_expression >2sigma(I)
_cod_data_source_file c0ce00552e.txt
_cod_data_source_block cpd3
_cod_depositor_comments
;
The following automatic conversions were performed:

'_symmetry_cell_setting' value 'Monoclinic' changed to 'monoclinic'
according to the built-in table from CIF Core dictionary named
'cif_core.dic' version 2.4.1 from 2010-06-29.

Automatic conversion script
Id: cif_fix_values 1891 2012-01-12 08:04:46Z andrius 
;
_cod_original_sg_symbol_H-M P2(1)
_cod_database_code 7210496

loop_
_symmetry_equiv_pos_as_xyz
'x, y, z'
'-x, y+1/2, -z'

loop_
_atom_site_label
_atom_site_type_symbol
_atom_site_fract_x
_atom_site_fract_y
_atom_site_fract_z
_atom_site_U_iso_or_equiv
_atom_site_adp_type
_atom_site_occupancy
_atom_site_symmetry_multiplicity
_atom_site_calc_flag
_atom_site_refinement_flags
_atom_site_disorder_assembly
_atom_site_disorder_group
Zn1 Zn -0.48771(11) 0.85005(4) 0.36833(3) 0.0681(2) Uani 1 1 d . . .
Zn2 Zn 0.93448(11) 0.85312(4) 0.88490(4) 0.0689(2) Uani 1 1 d . . .
O1 O -1.0801(13) 0.5149(4) 0.2901(3) 0.131(3) Uani 1 1 d . . .
O2 O -0.8602(11) 0.5280(4) 0.2258(3) 0.105(2) Uani 1 1 d . . .
H101 H -0.8554 0.4895 0.2157 0.157 Uiso 1 1 calc R . .
O3 O -0.606(2) 0.7720(5) 0.3422(4) 0.087(3) Uani 0.65 1 d PD A 1
O4 O -0.5920(12) 0.7496(4) 0.4338(5) 0.087(3) Uani 0.65 1 d P A 1
O3' O -0.703(2) 0.7743(11) 0.3543(15) 0.138(14) Uani 0.35 1 d PD A 2
O4' O -0.437(2) 0.7152(7) 0.3789(6) 0.068(4) Uani 0.35 1 d P A 2
O5 O -0.7398(9) 1.1420(4) 0.5461(3) 0.0987(19) Uani 1 1 d . . .
O6 O -0.6237(9) 1.1998(3) 0.4768(3) 0.0941(18) Uani 1 1 d . . .
H102 H -0.6855 1.2232 0.4543 0.141 Uiso 1 1 calc R . .
O7 O -0.6163(11) 0.9575(3) 0.3171(4) 0.119(3) Uani 1 1 d . A .
O8 O -0.6670(8) 0.9145(3) 0.4037(3) 0.0892(19) Uani 1 1 d . A .
O9 O 1.1558(9) 1.2167(3) 0.9464(3) 0.102(2) Uani 1 1 d . . .
O10 O 1.2375(8) 1.1708(3) 1.0315(3) 0.0772(15) Uani 1 1 d . . .
H103 H 1.1831 1.2024 1.0452 0.116 Uiso 1 1 calc R . .
O11 O 1.1339(8) 0.9071(3) 0.9281(3) 0.0792(15) Uani 1 1 d . . .
O12 O 1.0673(11) 0.9516(3) 0.8447(3) 0.105(2) Uani 1 1 d . . .
O13 O 1.4715(9) 0.5233(4) 0.7652(3) 0.107(2) Uani 1 1 d . . .
H104 H 1.5130 0.5094 0.7344 0.160 Uiso 1 1 calc R . .
O14 O 1.2211(9) 0.5437(3) 0.7080(3) 0.0885(16) Uani 1 1 d . . .
O15 O 0.9665(9) 0.7535(3) 0.9070(3) 0.0902(17) Uani 1 1 d . . .
O16 O 1.1506(9) 0.7866(3) 0.8438(3) 0.0874(17) Uani 1 1 d . . .
N1 N 0.0965(7) 0.8429(3) 0.5774(2) 0.0570(13) Uani 1 1 d . A .
N2 N 0.3681(7) 0.8473(4) 0.6712(2) 0.0597(13) Uani 1 1 d . . .
N3 N -0.2883(7) 0.8525(3) 0.4343(2) 0.0576(12) Uani 1 1 d . A .
N4 N 0.7586(7) 0.8536(3) 0.8128(2) 0.0606(12) Uani 1 1 d . . .
N5 N 0.0993(9) 0.8446(4) 0.1746(3) 0.0834(19) Uani 1 1 d D . .
N6 N 0.3692(9) 0.8437(4) 0.0856(3) 0.0796(18) Uani 1 1 d D . .
N7 N -0.3105(9) 0.8491(4) 0.3004(2) 0.0763(16) Uani 1 1 d . A .
N8 N 0.7352(8) 0.8602(3) -0.0523(2) 0.0664(15) Uani 1 1 d . . .
C1 C -0.7868(13) 0.5660(4) 0.3215(4) 0.084(2) Uani 1 1 d . . .
C2 C -0.7563(16) 0.6379(4) 0.3097(4) 0.093(3) Uani 1 1 d . . .
C3 C -0.6729(16) 0.6603(4) 0.3681(4) 0.095(3) Uani 1 1 d . A .
H3 H -0.5526 0.6372 0.3697 0.114 Uiso 1 1 calc R . .
C4 C -0.7690(16) 0.6303(6) 0.4140(5) 0.110(4) Uani 1 1 d . . .
H4A H -0.8664 0.6589 0.4281 0.132 Uiso 1 1 calc R . .
H4B H -0.6837 0.6195 0.4465 0.132 Uiso 1 1 calc R . .
C5 C -0.8570(16) 0.5654(5) 0.3851(4) 0.103(3) Uani 1 1 d . . .
H5A H -0.8133 0.5266 0.4059 0.124 Uiso 1 1 calc R . .
H5B H -0.9927 0.5666 0.3853 0.124 Uiso 1 1 calc R . .
C6 C -0.9242(15) 0.5317(5) 0.2781(4) 0.088(3) Uani 1 1 d . . .
C7 C -0.6152(17) 0.7291(5) 0.3775(5) 0.089(3) Uani 1 1 d D . .
C8 C -0.6048(14) 0.5300(7) 0.3218(6) 0.136(5) Uani 1 1 d . . .
H8A H -0.5519 0.5329 0.2837 0.203 Uiso 1 1 calc R . .
H8B H -0.6253 0.4848 0.3314 0.203 Uiso 1 1 calc R . .
H8C H -0.5201 0.5492 0.3504 0.203 Uiso 1 1 calc R . .
C9 C -0.644(3) 0.6530(8) 0.2557(5) 0.200(9) Uani 1 1 d . . .
H9A H -0.6703 0.6971 0.2429 0.300 Uiso 1 1 calc R . .
H9B H -0.6790 0.6230 0.2248 0.300 Uiso 1 1 calc R . .
H9C H -0.5131 0.6487 0.2651 0.300 Uiso 1 1 calc R . .
C10 C -0.944(3) 0.6704(7) 0.2980(8) 0.185(7) Uani 1 1 d . . .
H10A H -0.9305 0.7171 0.3013 0.277 Uiso 1 1 calc R . .
H10B H -1.0314 0.6552 0.3262 0.277 Uiso 1 1 calc R . .
H10C H -0.9896 0.6594 0.2592 0.277 Uiso 1 1 calc R . .
C11 C -0.8214(10) 1.1132(3) 0.4477(3) 0.0572(17) Uani 1 1 d . . .
C12 C -0.6890(12) 1.0774(4) 0.4068(4) 0.076(2) Uani 1 1 d . . .
C13 C -0.8054(9) 1.0188(3) 0.3818(3) 0.0568(16) Uani 1 1 d . A .
H13 H -0.8660 1.0334 0.3449 0.068 Uiso 1 1 calc R . .
C14 C -0.9612(11) 1.0042(4) 0.4250(3) 0.071(2) Uani 1 1 d . . .
H14A H -1.0840 1.0101 0.4064 0.085 Uiso 1 1 calc R . .
H14B H -0.9512 0.9597 0.4399 0.085 Uiso 1 1 calc R . .
C15 C -0.9274(11) 1.0534(4) 0.4732(3) 0.081(2) Uani 1 1 d . . .
H15A H -0.8532 1.0337 0.5049 0.097 Uiso 1 1 calc R . .
H15B H -1.0457 1.0676 0.4886 0.097 Uiso 1 1 calc R . .
C16 C -0.7256(12) 1.1523(5) 0.4944(5) 0.084(2) Uani 1 1 d . . .
C17 C -0.6892(11) 0.9593(4) 0.3682(5) 0.077(3) Uani 1 1 d . . .
C18 C -0.9667(14) 1.1558(5) 0.4135(5) 0.102(3) Uani 1 1 d . . .
H18A H -1.0590 1.1713 0.4398 0.153 Uiso 1 1 calc R . .
H18B H -1.0265 1.1300 0.3831 0.153 Uiso 1 1 calc R . .
H18C H -0.9046 1.1925 0.3963 0.153 Uiso 1 1 calc R . .
C19 C -0.622(2) 1.1195(5) 0.3552(5) 0.136(5) Uani 1 1 d . . .
H19A H -0.7233 1.1260 0.3273 0.204 Uiso 1 1 calc R . .
H19B H -0.5207 1.0975 0.3365 0.204 Uiso 1 1 calc R . .
H19C H -0.5789 1.1613 0.3697 0.204 Uiso 1 1 calc R . .
C20 C -0.5130(11) 1.0559(4) 0.4393(5) 0.092(3) Uani 1 1 d . . .
H20A H -0.4391 1.0937 0.4498 0.139 Uiso 1 1 calc R . .
H20B H -0.4423 1.0276 0.4147 0.139 Uiso 1 1 calc R . .
H20C H -0.5452 1.0327 0.4742 0.139 Uiso 1 1 calc R . .
C21 C 1.3298(9) 1.1169(3) 0.9442(3) 0.0534(16) Uani 1 1 d . . .
C22 C 1.2231(9) 1.0506(3) 0.9558(3) 0.0551(16) Uani 1 1 d . . .
C23 C 1.2950(10) 1.0058(3) 0.9064(3) 0.0626(17) Uani 1 1 d . . .
H23 H 1.4096 0.9847 0.9218 0.075 Uiso 1 1 calc R . .
C24 C 1.3510(13) 1.0493(4) 0.8558(4) 0.083(2) Uani 1 1 d . . .
H24A H 1.2736 1.0402 0.8210 0.099 Uiso 1 1 calc R . .
H24B H 1.4811 1.0422 0.8467 0.099 Uiso 1 1 calc R . .
C25 C 1.3201(13) 1.1218(4) 0.8772(4) 0.083(2) Uani 1 1 d . . .
H25A H 1.4172 1.1506 0.8632 0.100 Uiso 1 1 calc R . .
H25B H 1.1991 1.1383 0.8635 0.100 Uiso 1 1 calc R . .
C26 C 1.2276(10) 1.1736(3) 0.9737(4) 0.067(2) Uani 1 1 d . . .
C27 C 1.1589(11) 0.9517(4) 0.8908(3) 0.0622(18) Uani 1 1 d . . .
C28 C 1.5301(10) 1.1172(5) 0.9665(5) 0.091(3) Uani 1 1 d . . .
H28A H 1.5852 1.1591 0.9588 0.136 Uiso 1 1 calc R . .
H28B H 1.5985 1.0836 0.9469 0.136 Uiso 1 1 calc R . .
H28C H 1.5345 1.1090 1.0079 0.136 Uiso 1 1 calc R . .
C29 C 1.2565(13) 1.0218(4) 1.0154(4) 0.079(2) Uani 1 1 d . . .
H29A H 1.1893 0.9812 1.0182 0.119 Uiso 1 1 calc R . .
H29B H 1.2137 1.0518 1.0445 0.119 Uiso 1 1 calc R . .
H29C H 1.3880 1.0138 1.0218 0.119 Uiso 1 1 calc R . .
C30 C 1.0113(9) 1.0625(4) 0.9471(4) 0.073(2) Uani 1 1 d . . .
H30A H 0.9467 1.0212 0.9469 0.110 Uiso 1 1 calc R . .
H30B H 0.9874 1.0845 0.9105 0.110 Uiso 1 1 calc R . .
H30C H 0.9677 1.0891 0.9786 0.110 Uiso 1 1 calc R . .
C31 C 1.2113(13) 0.5722(4) 0.8093(4) 0.082(2) Uani 1 1 d . . .
C32 C 1.2629(10) 0.6483(4) 0.8150(4) 0.073(2) Uani 1 1 d . . .
C33 C 1.1162(11) 0.6684(4) 0.8602(4) 0.076(2) Uani 1 1 d . . .
H33 H 1.1504 0.6477 0.8978 0.091 Uiso 1 1 calc R . .
C34 C 0.9311(11) 0.6371(4) 0.8366(4) 0.085(2) Uani 1 1 d . . .
H34A H 0.8634 0.6670 0.8105 0.102 Uiso 1 1 calc R . .
H34B H 0.8514 0.6251 0.8685 0.102 Uiso 1 1 calc R . .
C35 C 0.9964(14) 0.5746(5) 0.8025(5) 0.112(3) Uani 1 1 d . . .
H35A H 0.9415 0.5354 0.8188 0.134 Uiso 1 1 calc R . .
H35B H 0.9584 0.5776 0.7614 0.134 Uiso 1 1 calc R . .
C36 C 1.3018(12) 0.5447(4) 0.7557(4) 0.076(2) Uani 1 1 d . . .
C37 C 1.0853(11) 0.7420(4) 0.8710(4) 0.067(2) Uani 1 1 d . . .
C38 C 1.268(2) 0.5340(6) 0.8639(5) 0.143(5) Uani 1 1 d . . .
H38A H 1.2251 0.4896 0.8600 0.215 Uiso 1 1 calc R . .
H38B H 1.2129 0.5538 0.8974 0.215 Uiso 1 1 calc R . .
H38C H 1.4019 0.5344 0.8688 0.215 Uiso 1 1 calc R . .
C39 C 1.4618(13) 0.6645(7) 0.8351(6) 0.128(4) Uani 1 1 d . . .
H39A H 1.4770 0.7112 0.8370 0.192 Uiso 1 1 calc R . .
H39B H 1.5478 0.6465 0.8079 0.192 Uiso 1 1 calc R . .
H39C H 1.4865 0.6460 0.8733 0.192 Uiso 1 1 calc R . .
C40 C 1.2274(13) 0.6824(4) 0.7547(3) 0.078(2) Uani 1 1 d . . .
H40A H 1.1093 0.6682 0.7380 0.117 Uiso 1 1 calc R . .
H40B H 1.3257 0.6710 0.7289 0.117 Uiso 1 1 calc R . .
H40C H 1.2254 0.7291 0.7601 0.117 Uiso 1 1 calc R . .
C41 C 0.2884(10) 0.8216(4) 0.5702(3) 0.076(2) Uani 1 1 d . . .
H41A H 0.2883 0.7853 0.5427 0.091 Uiso 1 1 calc R . .
H41B H 0.3581 0.8572 0.5531 0.091 Uiso 1 1 calc R . .
C42 C 0.3828(12) 0.8015(4) 0.6230(3) 0.077(2) Uani 1 1 d . . .
H42A H 0.5143 0.7951 0.6152 0.092 Uiso 1 1 calc R . .
H42B H 0.3325 0.7596 0.6349 0.092 Uiso 1 1 calc R . .
C43 C 0.1733(10) 0.8633(5) 0.6800(3) 0.079(3) Uani 1 1 d . . .
H43A H 0.1665 0.8961 0.7107 0.094 Uiso 1 1 calc R . .
H43B H 0.1091 0.8244 0.6933 0.094 Uiso 1 1 calc R . .
C44 C 0.0759(11) 0.8883(4) 0.6264(3) 0.076(2) Uani 1 1 d . . .
H44A H -0.0560 0.8942 0.6338 0.091 Uiso 1 1 calc R . .
H44B H 0.1274 0.9307 0.6162 0.091 Uiso 1 1 calc R . .
C45 C -0.1267(11) 0.8184(3) 0.4322(3) 0.0622(18) Uani 1 1 d . . .
H45 H -0.1030 0.7955 0.3979 0.075 Uiso 1 1 calc R A .
C46 C 0.0040(10) 0.8151(3) 0.4768(3) 0.0544(16) Uani 1 1 d . A .
H46 H 0.1140 0.7916 0.4719 0.065 Uiso 1 1 calc R . .
C47 C -0.0267(9) 0.8471(4) 0.5303(2) 0.0534(14) Uani 1 1 d . . .
C48 C -0.1979(10) 0.8812(3) 0.5324(3) 0.0609(18) Uani 1 1 d . A .
H48 H -0.2297 0.9027 0.5667 0.073 Uiso 1 1 calc R . .
C49 C -0.3152(10) 0.8830(3) 0.4854(3) 0.0596(18) Uani 1 1 d . . .
H49 H -0.4244 0.9074 0.4885 0.071 Uiso 1 1 calc R A .
C50 C 0.7804(10) 0.8147(4) 0.7660(3) 0.066(2) Uani 1 1 d . . .
H50 H 0.8885 0.7893 0.7656 0.079 Uiso 1 1 calc R . .
C51 C 0.6595(10) 0.8091(4) 0.7192(3) 0.0622(18) Uani 1 1 d . . .
H51 H 0.6831 0.7799 0.6890 0.075 Uiso 1 1 calc R . .
C52 C 0.4957(8) 0.8489(4) 0.7174(2) 0.0532(14) Uani 1 1 d . . .
C53 C 0.4743(11) 0.8897(3) 0.7656(3) 0.067(2) Uani 1 1 d . . .
H53 H 0.3698 0.9168 0.7671 0.080 Uiso 1 1 calc R . .
C54 C 0.6009(11) 0.8907(3) 0.8098(3) 0.067(2) Uani 1 1 d . . .
H54 H 0.5794 0.9188 0.8410 0.080 Uiso 1 1 calc R . .
C55 C 0.116(2) 0.7877(5) 0.1379(5) 0.081(4) Uani 0.65 1 d PD B 1
H55A H -0.0050 0.7671 0.1313 0.097 Uiso 0.65 1 calc PR B 1
H55B H 0.2007 0.7560 0.1562 0.097 Uiso 0.65 1 calc PR B 1
C56 C 0.190(2) 0.8102(10) 0.0826(8) 0.130(12) Uani 0.65 1 d PD B 1
H56A H 0.2011 0.7725 0.0570 0.155 Uiso 0.65 1 calc PR B 1
H56B H 0.0984 0.8395 0.0643 0.155 Uiso 0.65 1 calc PR B 1
C57 C 0.3682(19) 0.8918(6) 0.1331(4) 0.063(3) Uani 0.65 1 d PD B 1
H57A H 0.4964 0.9050 0.1420 0.076 Uiso 0.65 1 calc PR B 1
H57B H 0.3008 0.9303 0.1192 0.076 Uiso 0.65 1 calc PR B 1
C58 C 0.2860(18) 0.8704(7) 0.1870(5) 0.087(4) Uani 0.65 1 d PD B 1
H58A H 0.2792 0.9070 0.2140 0.104 Uiso 0.65 1 calc PR B 1
H58B H 0.3638 0.8367 0.2053 0.104 Uiso 0.65 1 calc PR B 1
C55' C 0.066(5) 0.8315(19) 0.1110(9) 0.124(11) Uiso 0.35 1 d PD B 2
H55C H -0.0439 0.8036 0.1079 0.148 Uiso 0.35 1 calc PR B 2
H55D H 0.0305 0.8731 0.0933 0.148 Uiso 0.35 1 calc PR B 2
C56' C 0.204(3) 0.8026(14) 0.0734(13) 0.069(10) Uiso 0.35 1 d PD B 2
H56C H 0.1637 0.8051 0.0324 0.083 Uiso 0.35 1 calc PR B 2
H56D H 0.2278 0.7571 0.0837 0.083 Uiso 0.35 1 calc PR B 2
C57' C 0.432(3) 0.8614(19) 0.1459(9) 0.106(11) Uiso 0.35 1 d PD B 2
H57C H 0.5337 0.8928 0.1465 0.127 Uiso 0.35 1 calc PR B 2
H57D H 0.4674 0.8232 0.1691 0.127 Uiso 0.35 1 calc PR B 2
C58' C 0.2514(12) 0.8912(5) 0.1651(4) 0.118(15) Uiso 0.35 1 d PD B 2
H58C H 0.2761 0.9152 0.2012 0.141 Uiso 0.35 1 calc PR B 2
H58D H 0.2093 0.9227 0.1356 0.141 Uiso 0.35 1 calc PR B 2
C59 C -0.3019(12) 0.8031(5) 0.2591(4) 0.094(3) Uani 1 1 d R . .
H59 H -0.3909 0.7698 0.2596 0.113 Uiso 1 1 calc R . .
C60 C -0.1779(14) 0.8006(5) 0.2174(4) 0.104(3) Uani 1 1 d . A .
H60 H -0.1872 0.7679 0.1891 0.124 Uiso 1 1 calc R . .
C61 C -0.0350(11) 0.8458(5) 0.2152(3) 0.075(2) Uani 1 1 d . A .
C62 C -0.0387(18) 0.8938(4) 0.2579(4) 0.109(4) Uani 1 1 d . . .
H62 H 0.0518 0.9266 0.2592 0.131 Uiso 1 1 calc R B .
C63 C -0.176(2) 0.8929(5) 0.2981(4) 0.117(4) Uani 1 1 d . A .
H63 H -0.1739 0.9260 0.3262 0.141 Uiso 1 1 calc R . .
C64 C 0.5756(11) 0.8256(4) -0.0556(4) 0.074(2) Uani 1 1 d . B .
H64 H 0.5470 0.8046 -0.0910 0.088 Uiso 1 1 calc R . .
C65 C 0.4529(11) 0.8184(4) -0.0123(4) 0.069(2) Uani 1 1 d . . .
H65 H 0.3457 0.7931 -0.0183 0.083 Uiso 1 1 calc R B .
C66 C 0.4879(10) 0.8489(5) 0.0410(3) 0.0701(18) Uani 1 1 d . B .
C67 C 0.6507(14) 0.8851(4) 0.0456(4) 0.088(3) Uani 1 1 d . . .
H67 H 0.6819 0.9067 0.0804 0.106 Uiso 1 1 calc R B .
C68 C 0.7648(12) 0.8891(4) -0.0004(4) 0.081(2) Uani 1 1 d . B .
H68 H 0.8730 0.9141 0.0046 0.098 Uiso 1 1 calc R . .

loop_
_atom_site_aniso_label
_atom_site_aniso_U_11
_atom_site_aniso_U_22
_atom_site_aniso_U_33
_atom_site_aniso_U_23
_atom_site_aniso_U_13
_atom_site_aniso_U_12
Zn1 0.0834(5) 0.0516(4) 0.0687(4) 0.0020(5) -0.0081(4) 0.0117(5)
Zn2 0.0616(5) 0.0558(5) 0.0885(5) -0.0100(6) -0.0088(4) 0.0022(5)
O1 0.137(7) 0.131(6) 0.124(6) -0.007(5) -0.005(5) -0.058(6)
O2 0.110(5) 0.114(5) 0.091(4) -0.026(4) 0.001(4) -0.001(4)
O3 0.111(10) 0.063(6) 0.087(7) -0.015(5) 0.014(7) -0.012(7)
O4 0.080(6) 0.050(5) 0.131(8) -0.017(5) -0.025(5) 0.003(4)
O3' 0.045(12) 0.092(17) 0.28(4) -0.01(2) 0.077(18) -0.025(11)
O4' 0.073(10) 0.067(9) 0.064(8) 0.022(7) 0.002(7) 0.002(7)
O5 0.098(5) 0.127(5) 0.071(4) -0.015(4) 0.004(3) 0.006(4)
O6 0.090(4) 0.094(5) 0.098(5) -0.038(4) 0.016(3) 0.010(4)
O7 0.127(6) 0.069(4) 0.165(7) -0.038(4) 0.079(5) -0.035(4)
O8 0.060(3) 0.045(3) 0.162(6) 0.013(4) -0.006(3) 0.001(2)
O9 0.105(5) 0.066(4) 0.136(5) -0.002(4) -0.003(4) 0.031(3)
O10 0.087(4) 0.059(3) 0.086(4) -0.011(3) 0.017(3) 0.001(3)
O11 0.078(4) 0.058(3) 0.102(4) 0.010(3) 0.000(3) 0.000(3)
O12 0.127(6) 0.075(4) 0.110(5) 0.011(4) -0.045(4) 0.002(4)
O13 0.085(4) 0.116(5) 0.120(5) 0.025(4) 0.015(4) 0.040(4)
O14 0.095(4) 0.073(4) 0.098(4) 0.002(3) 0.009(4) 0.010(3)
O15 0.105(5) 0.066(3) 0.101(4) 0.012(3) 0.037(4) 0.001(3)
O16 0.109(5) 0.063(4) 0.090(4) 0.003(3) 0.008(3) -0.009(3)
N1 0.054(3) 0.059(4) 0.059(3) -0.006(3) 0.010(2) 0.005(3)
N2 0.056(3) 0.063(3) 0.060(3) -0.003(3) 0.008(2) 0.015(3)
N3 0.060(3) 0.047(3) 0.066(3) 0.004(4) 0.004(2) 0.007(4)
N4 0.059(3) 0.047(3) 0.076(3) -0.012(4) 0.009(2) 0.006(4)
N5 0.099(5) 0.084(5) 0.067(3) -0.017(4) -0.010(3) -0.035(4)
N6 0.082(4) 0.086(5) 0.071(3) -0.012(4) 0.000(3) -0.021(4)
N7 0.106(5) 0.053(3) 0.070(3) -0.001(4) -0.003(3) 0.019(5)
N8 0.069(4) 0.054(4) 0.075(3) -0.001(3) -0.022(3) 0.009(3)
C1 0.108(7) 0.063(5) 0.083(5) -0.019(4) 0.010(5) -0.003(5)
C2 0.138(8) 0.058(5) 0.083(6) -0.008(4) 0.016(5) -0.006(5)
C3 0.117(8) 0.061(5) 0.109(7) -0.010(5) 0.020(6) -0.023(5)
C4 0.110(8) 0.121(9) 0.099(7) -0.004(6) 0.005(6) -0.049(7)
C5 0.117(8) 0.098(7) 0.097(7) -0.014(5) 0.023(6) -0.031(6)
C6 0.091(7) 0.101(7) 0.074(6) 0.004(5) 0.001(5) -0.008(6)
C7 0.100(9) 0.079(7) 0.089(7) 0.011(6) 0.019(6) -0.002(6)
C8 0.089(7) 0.159(11) 0.158(10) -0.067(9) -0.011(7) 0.036(7)
C9 0.32(2) 0.196(15) 0.085(8) -0.033(8) 0.073(11) -0.135(16)
C10 0.241(19) 0.083(9) 0.228(18) 0.007(10) -0.029(15) 0.023(11)
C11 0.060(4) 0.054(4) 0.058(4) 0.009(3) 0.009(3) 0.011(3)
C12 0.069(5) 0.051(4) 0.110(6) -0.007(4) 0.024(5) -0.009(4)
C13 0.051(4) 0.044(4) 0.076(4) 0.008(3) 0.013(3) 0.000(3)
C14 0.065(5) 0.067(5) 0.082(5) 0.011(4) 0.018(4) 0.003(4)
C15 0.070(5) 0.096(6) 0.078(5) -0.003(5) 0.014(4) 0.008(5)
C16 0.060(5) 0.100(7) 0.093(7) -0.023(5) 0.017(4) 0.000(5)
C17 0.050(5) 0.047(5) 0.133(8) -0.019(5) 0.019(5) -0.009(4)
C18 0.102(7) 0.079(6) 0.123(8) -0.007(6) -0.022(6) 0.018(5)
C19 0.221(14) 0.067(6) 0.126(8) -0.023(6) 0.098(9) -0.055(8)
C20 0.055(5) 0.080(6) 0.143(8) -0.043(6) 0.015(5) -0.007(4)
C21 0.048(4) 0.045(4) 0.068(4) -0.001(3) 0.011(3) 0.005(3)
C22 0.044(4) 0.042(3) 0.079(4) -0.006(3) -0.001(3) 0.005(3)
C23 0.049(4) 0.053(4) 0.086(5) 0.000(4) 0.005(3) 0.005(3)
C24 0.084(6) 0.066(5) 0.099(6) -0.008(5) 0.016(5) 0.004(4)
C25 0.089(6) 0.066(5) 0.096(6) 0.016(4) 0.026(5) 0.009(4)
C26 0.063(5) 0.037(4) 0.101(6) 0.000(4) -0.009(4) 0.002(3)
C27 0.061(5) 0.059(4) 0.067(5) 0.004(4) -0.006(4) 0.012(4)
C28 0.039(4) 0.085(6) 0.149(8) -0.031(6) 0.011(4) 0.004(4)
C29 0.094(6) 0.055(4) 0.087(5) 0.006(4) -0.003(4) 0.008(4)
C30 0.046(4) 0.068(5) 0.105(6) -0.003(4) 0.005(4) 0.007(4)
C31 0.099(6) 0.070(5) 0.080(5) 0.023(4) 0.014(5) 0.031(5)
C32 0.051(4) 0.075(5) 0.092(5) -0.006(4) -0.010(4) 0.011(4)
C33 0.071(5) 0.062(5) 0.094(5) 0.010(4) 0.008(4) 0.005(4)
C34 0.067(5) 0.078(6) 0.110(6) -0.003(5) 0.003(5) -0.005(4)
C35 0.093(7) 0.106(8) 0.139(9) -0.031(7) 0.044(6) -0.028(6)
C36 0.074(6) 0.073(5) 0.081(6) 0.018(4) 0.003(4) 0.015(4)
C37 0.049(4) 0.069(5) 0.082(5) -0.008(4) 0.011(4) -0.002(4)
C38 0.210(14) 0.118(9) 0.102(7) 0.048(7) 0.024(8) 0.060(9)
C39 0.052(5) 0.170(12) 0.162(11) -0.029(9) -0.011(6) -0.011(6)
C40 0.100(6) 0.059(5) 0.075(5) 0.016(4) 0.004(4) 0.004(4)
C41 0.063(5) 0.094(6) 0.071(5) -0.025(4) 0.004(4) 0.006(4)
C42 0.070(5) 0.088(6) 0.072(5) -0.013(4) 0.002(4) 0.031(4)
C43 0.076(5) 0.102(7) 0.057(4) -0.006(4) 0.004(3) 0.048(5)
C44 0.060(5) 0.089(6) 0.079(5) -0.011(4) 0.007(4) 0.031(4)
C45 0.075(5) 0.051(4) 0.061(4) 0.004(3) 0.011(4) 0.005(4)
C46 0.060(4) 0.038(3) 0.066(4) 0.004(3) 0.009(3) 0.010(3)
C47 0.061(4) 0.045(3) 0.054(3) -0.002(4) 0.012(3) -0.009(4)
C48 0.066(5) 0.058(4) 0.061(4) -0.003(3) 0.019(4) 0.010(3)
C49 0.062(4) 0.052(4) 0.066(4) 0.006(3) 0.016(4) 0.005(3)
C50 0.058(4) 0.062(4) 0.077(5) 0.011(4) 0.005(4) 0.022(4)
C51 0.064(4) 0.059(4) 0.064(4) -0.008(3) 0.007(4) 0.018(4)
C52 0.053(3) 0.048(3) 0.059(3) 0.002(4) 0.007(3) 0.007(4)
C53 0.071(5) 0.047(4) 0.082(5) -0.004(4) -0.007(4) 0.016(3)
C54 0.083(5) 0.043(4) 0.074(5) -0.008(3) -0.001(4) 0.015(4)
C55 0.129(12) 0.052(7) 0.065(7) -0.010(6) 0.038(7) -0.025(7)
C56 0.095(13) 0.130(16) 0.17(2) -0.119(16) 0.051(11) -0.078(11)
C57 0.077(8) 0.051(7) 0.062(7) -0.010(5) 0.003(6) -0.021(6)
C58 0.125(12) 0.073(9) 0.060(7) -0.013(7) -0.030(8) -0.001(8)
C59 0.081(6) 0.104(7) 0.097(6) -0.041(6) 0.005(5) -0.001(5)
C60 0.094(7) 0.116(8) 0.101(7) -0.059(6) 0.007(6) -0.037(6)
C61 0.093(5) 0.070(5) 0.061(4) -0.005(5) -0.001(4) -0.010(5)
C62 0.180(11) 0.054(5) 0.095(6) -0.021(5) 0.031(7) -0.042(6)
C63 0.228(13) 0.058(5) 0.069(5) -0.014(4) 0.049(7) -0.022(7)
C64 0.062(5) 0.066(5) 0.092(6) -0.022(4) -0.014(4) 0.001(4)
C65 0.059(5) 0.062(4) 0.087(5) -0.021(4) -0.007(4) -0.004(4)
C66 0.073(4) 0.059(4) 0.077(4) -0.008(5) -0.015(4) 0.004(5)
C67 0.115(7) 0.075(5) 0.074(5) -0.005(4) 0.004(5) -0.028(5)
C68 0.077(6) 0.070(5) 0.096(6) -0.009(5) -0.018(5) -0.023(4)

loop_
_atom_type_symbol
_atom_type_description
_atom_type_scat_dispersion_real
_atom_type_scat_dispersion_imag
_atom_type_scat_source
C C 0.0033 0.0016 'International Tables Vol C Tables 4.2.6.8 and 6.1.1.4'
H H 0.0000 0.0000 'International Tables Vol C Tables 4.2.6.8 and 6.1.1.4'
N N 0.0061 0.0033 'International Tables Vol C Tables 4.2.6.8 and 6.1.1.4'
O O 0.0106 0.0060 'International Tables Vol C Tables 4.2.6.8 and 6.1.1.4'
Zn Zn 0.2839 1.4301 'International Tables Vol C Tables 4.2.6.8 and 6.1.1.4'

loop_
_geom_angle_atom_site_label_1
_geom_angle_atom_site_label_2
_geom_angle_atom_site_label_3
_geom_angle
_geom_angle_site_symmetry_1
_geom_angle_site_symmetry_3
O3 Zn1 O8 113.0(5) . .
O3 Zn1 N7 92.0(4) . .
O8 Zn1 N7 136.7(3) . .
O3 Zn1 N3 123.2(4) . .
O8 Zn1 N3 97.3(3) . .
N7 Zn1 N3 97.2(2) . .
O3 Zn1 O3' 19.5(7) . .
O8 Zn1 O3' 93.8(7) . .
N7 Zn1 O3' 109.4(9) . .
N3 Zn1 O3' 126.5(7) . .
O11 Zn2 N4 142.6(3) . .
O11 Zn2 N8 96.6(2) . 1_556
N4 Zn2 N8 98.0(2) . 1_556
O11 Zn2 O15 109.7(2) . .
N4 Zn2 O15 105.0(3) . .
N8 Zn2 O15 88.4(3) 1_556 .
O11 Zn2 O16 92.7(2) . .
N4 Zn2 O16 94.6(2) . .
N8 Zn2 O16 145.2(2) 1_556 .
O15 Zn2 O16 56.9(2) . .
O11 Zn2 O12 57.0(2) . .
N4 Zn2 O12 85.9(2) . .
N8 Zn2 O12 119.7(3) 1_556 .
O15 Zn2 O12 148.5(3) . .
O16 Zn2 O12 93.4(3) . .
O11 Zn2 C37 104.5(2) . .
N4 Zn2 C37 99.1(3) . .
N8 Zn2 C37 117.1(3) 1_556 .
O15 Zn2 C37 28.7(2) . .
O16 Zn2 C37 28.3(2) . .
O12 Zn2 C37 121.5(3) . .
O11 Zn2 C27 28.9(2) . .
N4 Zn2 C27 113.9(3) . .
N8 Zn2 C27 110.7(3) 1_556 .
O15 Zn2 C27 132.8(3) . .
O16 Zn2 C27 93.3(2) . .
O12 Zn2 C27 28.1(2) . .
C37 Zn2 C27 116.0(3) . .
C7 O3 Zn1 116.1(9) . .
C7 O3' Zn1 96.7(14) . .
C17 O8 Zn1 106.9(6) . .
C27 O11 Zn2 100.1(5) . .
C27 O12 Zn2 83.1(5) . .
C37 O15 Zn2 95.6(5) . .
C37 O16 Zn2 87.6(5) . .
C47 N1 C41 121.1(5) . .
C47 N1 C44 118.8(6) . .
C41 N1 C44 113.2(6) . .
C52 N2 C42 122.5(6) . .
C52 N2 C43 120.3(5) . .
C42 N2 C43 110.1(6) . .
C49 N3 C45 114.5(6) . .
C49 N3 Zn1 122.5(5) . .
C45 N3 Zn1 122.7(5) . .
C50 N4 C54 113.9(6) . .
C50 N4 Zn2 123.7(5) . .
C54 N4 Zn2 122.2(5) . .
C61 N5 C55 119.1(8) . .
C61 N5 C58 121.8(7) . .
C55 N5 C58 108.1(10) . .
C61 N5 C58' 129.5(7) . .
C55 N5 C58' 111.1(8) . .
C58 N5 C58' 27.6(7) . .
C61 N5 C55' 125.0(14) . .
C55 N5 C55' 45.6(15) . .
C58 N5 C55' 111.9(15) . .
C58' N5 C55' 94.0(16) . .
C66 N6 C56 125.1(9) . .
C66 N6 C57 121.7(8) . .
C56 N6 C57 109.0(9) . .
C66 N6 C56' 115.0(13) . .
C56 N6 C56' 11.0(15) . .
C57 N6 C56' 120.1(14) . .
C66 N6 C57' 120.3(12) . .
C56 N6 C57' 113.6(15) . .
C57 N6 C57' 32.3(11) . .
C56' N6 C57' 122.3(19) . .
C63 N7 C59 113.5(7) . .
C63 N7 Zn1 120.0(6) . .
C59 N7 Zn1 126.1(7) . .
C68 N8 C64 113.2(7) . .
C68 N8 Zn2 123.7(6) . 1_554
C64 N8 Zn2 121.9(5) . 1_554
C8 C1 C2 110.4(9) . .
C8 C1 C6 108.5(8) . .
C2 C1 C6 114.8(8) . .
C8 C1 C5 107.4(9) . .
C2 C1 C5 103.2(7) . .
C6 C1 C5 112.3(8) . .
C1 C2 C10 108.9(10) . .
C1 C2 C3 101.0(7) . .
C10 C2 C3 110.2(10) . .
C1 C2 C9 115.1(10) . .
C10 C2 C9 104.8(12) . .
C3 C2 C9 116.7(10) . .
C4 C3 C7 116.4(9) . .
C4 C3 C2 109.6(8) . .
C7 C3 C2 121.0(9) . .
C3 C4 C5 104.3(8) . .
C1 C5 C4 104.2(7) . .
O1 C6 O2 123.2(9) . .
O1 C6 C1 124.0(9) . .
O2 C6 C1 112.5(9) . .
O3 C7 O3' 36.5(9) . .
O3 C7 O4' 95.8(13) . .
O3' C7 O4' 131.5(15) . .
O3 C7 O4 114.0(10) . .
O3' C7 O4 103.0(19) . .
O4' C7 O4 87.3(10) . .
O3 C7 C3 128.4(11) . .
O3' C7 C3 120.9(17) . .
O4' C7 C3 93.7(11) . .
O4 C7 C3 117.1(9) . .
C16 C11 C12 114.4(6) . .
C16 C11 C18 110.4(7) . .
C12 C11 C18 112.1(7) . .
C16 C11 C15 111.9(7) . .
C12 C11 C15 99.8(6) . .
C18 C11 C15 107.6(7) . .
C20 C12 C11 111.1(7) . .
C20 C12 C19 105.2(8) . .
C11 C12 C19 114.3(7) . .
C20 C12 C13 112.8(7) . .
C11 C12 C13 104.9(6) . .
C19 C12 C13 108.9(8) . .
C17 C13 C14 113.0(6) . .
C17 C13 C12 113.7(6) . .
C14 C13 C12 107.6(6) . .
C15 C14 C13 103.7(6) . .
C14 C15 C11 108.5(6) . .
O5 C16 O6 120.1(9) . .
O5 C16 C11 124.0(9) . .
O6 C16 C11 115.9(8) . .
O8 C17 O7 121.8(8) . .
O8 C17 C13 121.5(9) . .
O7 C17 C13 116.7(9) . .
C28 C21 C25 110.5(7) . .
C28 C21 C26 108.1(6) . .
C25 C21 C26 112.4(6) . .
C28 C21 C22 114.0(6) . .
C25 C21 C22 102.5(6) . .
C26 C21 C22 109.4(5) . .
C29 C22 C30 107.9(6) . .
C29 C22 C23 112.5(6) . .
C30 C22 C23 110.2(6) . .
C29 C22 C21 115.2(6) . .
C30 C22 C21 108.8(5) . .
C23 C22 C21 102.2(5) . .
C27 C23 C24 115.5(7) . .
C27 C23 C22 112.2(6) . .
C24 C23 C22 108.0(6) . .
C23 C24 C25 105.7(6) . .
C21 C25 C24 104.2(6) . .
O9 C26 O10 124.5(8) . .
O9 C26 C21 122.1(8) . .
O10 C26 C21 113.2(6) . .
O12 C27 O11 119.8(8) . .
O12 C27 C23 122.0(7) . .
O11 C27 C23 118.2(7) . .
O12 C27 Zn2 68.7(5) . .
O11 C27 Zn2 51.0(4) . .
C23 C27 Zn2 169.0(6) . .
C36 C31 C38 111.5(8) . .
C36 C31 C35 112.4(8) . .
C38 C31 C35 109.9(9) . .
C36 C31 C32 108.8(7) . .
C38 C31 C32 112.2(9) . .
C35 C31 C32 101.7(7) . .
C39 C32 C33 112.8(8) . .
C39 C32 C40 107.2(8) . .
C33 C32 C40 112.1(6) . .
C39 C32 C31 116.6(8) . .
C33 C32 C31 98.8(6) . .
C40 C32 C31 109.4(6) . .
C37 C33 C32 118.0(7) . .
C37 C33 C34 109.4(7) . .
C32 C33 C34 104.3(7) . .
C33 C34 C35 104.1(7) . .
C31 C35 C34 106.7(8) . .
O14 C36 O13 123.9(8) . .
O14 C36 C31 121.9(7) . .
O13 C36 C31 114.2(8) . .
O16 C37 O15 119.3(8) . .
O16 C37 C33 126.5(7) . .
O15 C37 C33 113.7(7) . .
O16 C37 Zn2 64.0(5) . .
O15 C37 Zn2 55.7(4) . .
C33 C37 Zn2 163.1(6) . .
C42 C41 N1 114.5(7) . .
C41 C42 N2 114.5(7) . .
N2 C43 C44 113.0(6) . .
N1 C44 C43 111.0(6) . .
N3 C45 C46 124.6(7) . .
C45 C46 C47 120.2(6) . .
N1 C47 C46 122.5(6) . .
N1 C47 C48 122.8(6) . .
C46 C47 C48 114.7(6) . .
C49 C48 C47 120.5(6) . .
N3 C49 C48 125.5(6) . .
N4 C50 C51 126.0(6) . .
C50 C51 C52 118.6(6) . .
N2 C52 C53 122.4(6) . .
N2 C52 C51 122.3(6) . .
C53 C52 C51 115.3(6) . .
C54 C53 C52 121.2(7) . .
C53 C54 N4 124.9(7) . .
N5 C55 C56 106.9(10) . .
N6 C56 C55 116.7(14) . .
C58 C57 N6 116.1(9) . .
C57 C58 N5 109.8(9) . .
C56' C55' N5 124(2) . .
C55' C56' N6 102(2) . .
N6 C57' C58' 97.6(12) . .
N5 C58' C57' 115.4(17) . .
C60 C59 N7 125.6(9) . .
C59 C60 C61 121.1(8) . .
N5 C61 C60 123.8(8) . .
N5 C61 C62 121.6(9) . .
C60 C61 C62 114.7(8) . .
C63 C62 C61 119.6(9) . .
N7 C63 C62 125.4(8) . .
N8 C64 C65 125.9(7) . .
C64 C65 C66 119.5(7) . .
N6 C66 C67 122.2(7) . .
N6 C66 C65 121.9(8) . .
C67 C66 C65 115.9(7) . .
C68 C67 C66 120.1(8) . .
N8 C68 C67 125.4(8) . .

loop_
_geom_bond_atom_site_label_1
_geom_bond_atom_site_label_2
_geom_bond_distance
_geom_bond_site_symmetry_2
Zn1 O3 1.889(10) .
Zn1 O8 2.021(6) .
Zn1 N7 2.031(6) .
Zn1 N3 2.040(5) .
Zn1 O3' 2.20(2) .
Zn2 O11 2.031(6) .
Zn2 N4 2.039(5) .
Zn2 N8 2.057(6) 1_556
Zn2 O15 2.103(5) .
Zn2 O16 2.280(6) .
Zn2 O12 2.415(7) .
Zn2 C37 2.534(8) .
Zn2 C27 2.572(8) .
O1 C6 1.204(11) .
O2 C6 1.294(10) .
O3 C7 1.191(12) .
O4 C7 1.357(13) .
O3' C7 1.225(18) .
O4' C7 1.306(18) .
O5 C16 1.206(11) .
O6 C16 1.284(11) .
O7 C17 1.290(11) .
O8 C17 1.228(11) .
O9 C26 1.186(9) .
O10 C26 1.320(10) .
O11 C27 1.262(9) .
O12 C27 1.222(9) .
O13 C36 1.301(10) .
O14 C36 1.215(10) .
O15 C37 1.223(9) .
O16 C37 1.204(10) .
N1 C47 1.370(8) .
N1 C41 1.453(9) .
N1 C44 1.462(9) .
N2 C52 1.372(8) .
N2 C42 1.448(9) .
N2 C43 1.450(8) .
N3 C49 1.341(9) .
N3 C45 1.350(9) .
N4 C50 1.343(9) .
N4 C54 1.357(9) .
N5 C61 1.354(9) .
N5 C55 1.440(11) .
N5 C58 1.453(12) .
N5 C58' 1.465(11) .
N5 C55' 1.488(18) .
N6 C66 1.350(9) .
N6 C56 1.454(13) .
N6 C57 1.461(10) .
N6 C56' 1.470(18) .
N6 C57' 1.477(17) .
N7 C63 1.315(13) .
N7 C59 1.335(11) .
N8 C68 1.334(10) .
N8 C64 1.341(9) .
N8 Zn2 2.057(6) 1_554
C1 C8 1.493(13) .
C1 C2 1.507(12) .
C1 C6 1.540(13) .
C1 C5 1.550(13) .
C2 C10 1.512(18) .
C2 C3 1.513(13) .
C2 C9 1.522(14) .
C3 C4 1.410(13) .
C3 C7 1.477(13) .
C4 C5 1.599(14) .
C11 C16 1.480(12) .
C11 C12 1.535(10) .
C11 C18 1.546(11) .
C11 C15 1.557(11) .
C12 C20 1.506(13) .
C12 C19 1.547(13) .
C12 C13 1.555(11) .
C13 C17 1.508(11) .
C13 C14 1.539(10) .
C14 C15 1.504(11) .
C21 C28 1.504(10) .
C21 C25 1.532(11) .
C21 C26 1.533(10) .
C21 C22 1.578(9) .
C22 C29 1.494(10) .
C22 C30 1.540(9) .
C22 C23 1.551(9) .
C23 C27 1.506(11) .
C23 C24 1.520(11) .
C24 C25 1.576(12) .
C31 C36 1.510(12) .
C31 C38 1.512(12) .
C31 C35 1.539(13) .
C31 C32 1.600(12) .
C32 C39 1.516(12) .
C32 C33 1.549(11) .
C32 C40 1.554(11) .
C33 C37 1.537(11) .
C33 C34 1.551(12) .
C34 C35 1.571(13) .
C41 C42 1.422(11) .
C43 C44 1.480(10) .
C45 C46 1.361(10) .
C46 C47 1.408(9) .
C47 C48 1.410(10) .
C48 C49 1.341(10) .
C50 C51 1.356(10) .
C51 C52 1.424(10) .
C52 C53 1.391(10) .
C53 C54 1.333(10) .
C55 C56 1.455(16) .
C57 C58 1.446(13) .
C55' C56' 1.451(19) .
C57' C58' 1.503(18) .
C59 C60 1.320(12) .
C60 C61 1.377(12) .
C61 C62 1.383(12) .
C62 C63 1.363(14) .
C64 C65 1.349(11) .
C65 C66 1.381(10) .
C66 C67 1.378(12) .
C67 C68 1.351(12) .
